data_1571280
loop_
_publ_author_name
'Timmann, Sven'
'Wu, Tun-Hui'
'Golz, Christopher'
'Alcarazo, Manuel'

_publ_section_title
;
 Reactivity of &#x3b1;-diazo sulfonium salts: rhodium-catalysed ring
 expansion of indenes to naphthalenes.
;
_journal_issue 16
_journal_name_full 'Chemical science'
_journal_page_first 5938
_journal_page_last 5943
_journal_paper_doi 10.1039/d4sc01138d
_journal_volume 15
_journal_year 2024
_chemical_formula_moiety 'C23 H25 O2 S, B F4'
_chemical_formula_sum 'C23 H25 B F4 O2 S'
_chemical_formula_weight 452.30
_space_group_crystal_system monoclinic
_space_group_IT_number 14
_space_group_name_Hall '-P 2ybc'
_space_group_name_H-M_alt 'P 1 21/c 1'
_atom_sites_solution_hydrogens geom
_atom_sites_solution_primary dual
_audit_creation_date 2024-01-24
_audit_creation_method
;FinalCif V132 by Daniel Kratzert, Freiburg 2024, 
https://dkratzert.de/finalcif.html
;
_audit_update_record
;
2024-02-14 deposited with the CCDC.	2024-03-12 downloaded from the CCDC.
;
_cell_angle_alpha 90
_cell_angle_beta 106.941(2)
_cell_angle_gamma 90
_cell_formula_units_Z 4
_cell_length_a 10.7059(7)
_cell_length_b 16.8690(7)
_cell_length_c 12.6192(8)
_cell_measurement_reflns_used 9953
_cell_measurement_temperature 100.00
_cell_measurement_theta_max 32.575
_cell_measurement_theta_min 2.510
_cell_volume 2180.1(2)
_computing_cell_refinement 'SAINT V8.40B (?, 2016)'
_computing_data_collection 'Bruker BIS 8.5.1.2 Release/2023-09-07 and APEX5 2023.9-2'
_computing_data_reduction 'SAINT V8.40B (?, 2016)'
_computing_molecular_graphics 'Olex2 1.5 (Dolomanov et al., 2009)'
_computing_publication_material 'Olex2 1.5 (Dolomanov et al., 2009)'
_computing_structure_refinement 'XL  (Sheldrick, 2008)'
_computing_structure_solution 'XT  (Sheldrick, 2015)'
_diffrn_ambient_environment N~2~
_diffrn_ambient_temperature 100.00
_diffrn_detector CPAD
_diffrn_detector_area_resol_mean 7.41
_diffrn_detector_type 'Bruker PHOTON III'
_diffrn_measured_fraction_theta_full 0.998
_diffrn_measured_fraction_theta_max 0.985
_diffrn_measurement_device 'four-circle diffractometer'
_diffrn_measurement_device_type 'Bruker D8 VENTURE dual wavelength Mo/Ag'
_diffrn_measurement_method '\w and \f scans'
_diffrn_measurement_specimen_support 'MiTeGen micromount'
_diffrn_radiation_monochromator 'mirror optics'
_diffrn_radiation_probe x-ray
_diffrn_radiation_type MoK\a
_diffrn_radiation_wavelength 0.71073
_diffrn_reflns_av_R_equivalents 0.0210
_diffrn_reflns_av_unetI/netI 0.0098
_diffrn_reflns_Laue_measured_fraction_full 0.998
_diffrn_reflns_Laue_measured_fraction_max 0.985
_diffrn_reflns_limit_h_max 16
_diffrn_reflns_limit_h_min -16
_diffrn_reflns_limit_k_max 25
_diffrn_reflns_limit_k_min -17
_diffrn_reflns_limit_l_max 19
_diffrn_reflns_limit_l_min -19
_diffrn_reflns_number 71540
_diffrn_reflns_point_group_measured_fraction_full 0.998
_diffrn_reflns_point_group_measured_fraction_max 0.985
_diffrn_reflns_theta_full 25.242
_diffrn_reflns_theta_max 32.591
_diffrn_reflns_theta_min 2.075
_diffrn_source 'microfocus sealed X-ray tube'
_diffrn_source_current 1.4
_diffrn_source_power 0.07
_diffrn_source_type 'Incoatec I\ms'
_diffrn_source_voltage 50.0
_diffrn_standards_number 0
_exptl_absorpt_coefficient_mu 0.200
_exptl_absorpt_correction_T_max 0.9811
_exptl_absorpt_correction_T_min 0.9185
_exptl_absorpt_correction_type numerical
_exptl_absorpt_process_details
;
SADABS-2016/2 (Bruker,2016/2) was used for absorption correction.
wR2(int) was 0.1276 before and 0.0291 after correction.
The Ratio of minimum to maximum transmission is 0.9362.
The \l/2 correction factor is Not present.
;
_exptl_crystal_colour colourless
_exptl_crystal_colour_primary colourless
_exptl_crystal_density_diffrn 1.378
_exptl_crystal_description block
_exptl_crystal_F_000 944
_exptl_crystal_recrystallization_method
'a mixture of dichloromethane and diethylether by solvent vapor diffusion method.'
_exptl_crystal_size_max 0.597
_exptl_crystal_size_mid 0.27
_exptl_crystal_size_min 0.222
_refine_diff_density_max 0.494
_refine_diff_density_min -0.282
_refine_diff_density_rms 0.044
_refine_ls_extinction_method none
_refine_ls_goodness_of_fit_ref 1.031
_refine_ls_hydrogen_treatment constr
_refine_ls_matrix_type full
_refine_ls_number_parameters 309
_refine_ls_number_reflns 7837
_refine_ls_number_restraints 3
_refine_ls_restrained_S_all 1.031
_refine_ls_R_factor_all 0.0311
_refine_ls_R_factor_gt 0.0296
_refine_ls_shift/su_max 0.001
_refine_ls_shift/su_mean 0.000
_refine_ls_structure_factor_coef Fsqd
_refine_ls_weighting_details 'w=1/[\s^2^(Fo^2^)+(0.0447P)^2^+0.6053P] where P=(Fo^2^+2Fc^2^)/3'
_refine_ls_weighting_scheme calc
_refine_ls_wR_factor_gt 0.0823
_refine_ls_wR_factor_ref 0.0837
_reflns_Friedel_coverage 0.000
_reflns_number_gt 7415
_reflns_number_total 7837
_reflns_threshold_expression 'I > 2\s(I)'
_cod_data_source_file d4sc01138d2.cif
_cod_data_source_block mo_2209_cg_0m
_cod_depositor_comments 'Adding full bibliography for 1571276--1571290.cif.'
_cod_database_code 1571280
_olex2_refinement_description
;
1. Fixed Uiso
 At 1.2 times of:
  All C(H) groups, All C(H,H) groups
 At 1.5 times of:
  All C(H,H,H) groups
2. Restrained distances
 F2A-B1 \\sim F2B-B1
 with sigma of 0.02
 F3A-B1 \\sim F3B-B1
 with sigma of 0.02
 F4A-B1 \\sim F4B-B1
 with sigma of 0.02
3. Others
 Sof(F2B)=Sof(F3B)=Sof(F4B)=1-FVAR(1)
 Sof(F2A)=Sof(F3A)=Sof(F4A)=FVAR(1)
4.a Secondary CH2 refined with riding coordinates:
 C15(H15A,H15B), C16(H16A,H16B), C17(H17A,H17B), C18(H18A,H18B), C19(H19A,
 H19B), C20(H20A,H20B), C22(H22A,H22B)
4.b Aromatic/amide H refined with riding coordinates:
 C5(H5), C6(H6), C7(H7), C8(H8), C9(H9), C10(H10), C11(H11), C12(H12)
4.c Idealised Me refined as rotating group:
 C23(H23A,H23B,H23C)
;
_olex2_submission_special_instructions 'No special instructions were received'
_shelx_shelxl_version_number 2018/3
_shelx_space_group_comment
;
The symmetry employed for this shelxl refinement is uniquely defined
by the following loop, which should always be used as a source of
symmetry information in preference to the above space-group names.
They are only intended as comments.
;
_shelx_estimated_absorpt_t_min 0.890
_shelx_estimated_absorpt_t_max 0.957
_diffrn_measurement_ambient_temperature_device_make 'Oxford Cryostream 800'

loop_
_space_group_symop_operation_xyz
'x, y, z'
'-x, y+1/2, -z+1/2'
'-x, -y, -z'
'x, -y-1/2, z-1/2'

loop_
_atom_site_label
_atom_site_type_symbol
_atom_site_fract_x
_atom_site_fract_y
_atom_site_fract_z
_atom_site_U_iso_or_equiv
_atom_site_adp_type
_atom_site_occupancy
_atom_site_site_symmetry_order
_atom_site_calc_flag
_atom_site_refinement_flags_posn
_atom_site_refinement_flags_adp
_atom_site_refinement_flags_occupancy
_atom_site_disorder_assembly
_atom_site_disorder_group
S1 S 0.34368(2) 0.29231(2) 0.27963(2) 0.01237(4) Uani 1 1 d . . . . .
O1 O 0.21890(6) 0.15326(4) 0.38334(5) 0.02269(12) Uani 1 1 d . . . . .
O2 O 0.35195(6) 0.19545(5) 0.54526(5) 0.03020(15) Uani 1 1 d . . . . .
C1 C 0.18219(6) 0.26482(4) 0.20476(5) 0.01431(11) Uani 1 1 d . . . . .
C2 C 0.09105(6) 0.31466(4) 0.23105(6) 0.01561(12) Uani 1 1 d . . . . .
C3 C 0.15099(6) 0.37126(4) 0.31911(5) 0.01452(11) Uani 1 1 d . . . . .
C4 C 0.28671(6) 0.36363(4) 0.35755(5) 0.01342(11) Uani 1 1 d . . . . .
C5 C 0.36571(7) 0.40904(4) 0.44252(6) 0.01647(12) Uani 1 1 d . . . . .
H5 H 0.457825 0.402457 0.466280 0.020 Uiso 1 1 calc R U . . .
C6 C 0.30391(8) 0.46475(4) 0.49144(6) 0.01962(13) Uani 1 1 d . . . . .
H6 H 0.354103 0.496210 0.551171 0.024 Uiso 1 1 calc R U . . .
C7 C 0.16853(8) 0.47467(5) 0.45326(6) 0.02080(13) Uani 1 1 d . . . . .
H7 H 0.128412 0.513720 0.486725 0.025 Uiso 1 1 calc R U . . .
C8 C 0.09104(7) 0.42877(4) 0.36743(6) 0.01866(13) Uani 1 1 d . . . . .
H8 H -0.000817 0.436382 0.342188 0.022 Uiso 1 1 calc R U . . .
C9 C -0.04092(7) 0.30468(5) 0.17417(7) 0.02259(14) Uani 1 1 d . . . . .
H9 H -0.105207 0.337988 0.189302 0.027 Uiso 1 1 calc R U . . .
C10 C -0.07655(7) 0.24507(6) 0.09494(7) 0.02590(16) Uani 1 1 d . . . . .
H10 H -0.166186 0.237856 0.055966 0.031 Uiso 1 1 calc R U . . .
C11 C 0.01648(8) 0.19561(5) 0.07141(6) 0.02282(14) Uani 1 1 d . . . . .
H11 H -0.010790 0.154881 0.017620 0.027 Uiso 1 1 calc R U . . .
C12 C 0.14876(7) 0.20531(5) 0.12590(6) 0.01814(13) Uani 1 1 d . . . . .
H12 H 0.213139 0.172621 0.109744 0.022 Uiso 1 1 calc R U . . .
C13 C 0.41079(6) 0.21693(4) 0.37919(5) 0.01270(11) Uani 1 1 d . . . . .
C14 C 0.51075(6) 0.16122(4) 0.35330(6) 0.01526(11) Uani 1 1 d . . . . .
C15 C 0.55626(6) 0.22705(4) 0.43565(5) 0.01539(11) Uani 1 1 d . . . . .
H15A H 0.600647 0.272810 0.413224 0.018 Uiso 1 1 calc R U . . .
H15B H 0.589701 0.212511 0.514911 0.018 Uiso 1 1 calc R U . . .
C16 C 0.51293(8) 0.07717(5) 0.39591(7) 0.02306(14) Uani 1 1 d . . . . .
H16A H 0.439730 0.046634 0.346842 0.028 Uiso 1 1 calc R U . . .
H16B H 0.502084 0.077742 0.471183 0.028 Uiso 1 1 calc R U . . .
C17 C 0.64287(9) 0.03764(5) 0.39921(9) 0.03164(19) Uani 1 1 d . . . . .
H17A H 0.714779 0.064378 0.455351 0.038 Uiso 1 1 calc R U . . .
H17B H 0.641053 -0.018538 0.421389 0.038 Uiso 1 1 calc R U . . .
C18 C 0.66850(9) 0.04188(6) 0.28662(9) 0.0327(2) Uani 1 1 d . . . . .
H18A H 0.754132 0.017400 0.291856 0.039 Uiso 1 1 calc R U . . .
H18B H 0.600401 0.011517 0.231659 0.039 Uiso 1 1 calc R U . . .
C19 C 0.66807(8) 0.12743(6) 0.24791(8) 0.02717(16) Uani 1 1 d . . . . .
H19A H 0.682366 0.128518 0.173868 0.033 Uiso 1 1 calc R U . . .
H19B H 0.740433 0.156821 0.299900 0.033 Uiso 1 1 calc R U . . .
C20 C 0.53805(7) 0.16795(5) 0.24195(6) 0.02180(14) Uani 1 1 d . . . . .
H20A H 0.542021 0.224523 0.222288 0.026 Uiso 1 1 calc R U . . .
H20B H 0.466623 0.142520 0.183810 0.026 Uiso 1 1 calc R U . . .
C21 C 0.32495(6) 0.18817(4) 0.44685(5) 0.01430(11) Uani 1 1 d . . . . .
C22 C 0.12482(8) 0.12370(5) 0.43731(7) 0.02400(15) Uani 1 1 d . . . . .
H22A H 0.068990 0.167490 0.449476 0.029 Uiso 1 1 calc R U . . .
H22B H 0.170653 0.099839 0.509906 0.029 Uiso 1 1 calc R U . . .
C23 C 0.04397(11) 0.06280(7) 0.36216(9) 0.0396(2) Uani 1 1 d . . . . .
H23A H -0.001963 0.087407 0.291137 0.059 Uiso 1 1 calc R U . . .
H23B H -0.019846 0.040692 0.396134 0.059 Uiso 1 1 calc R U . . .
H23C H 0.100587 0.020313 0.349831 0.059 Uiso 1 1 calc R U . . .
F1 F 0.58061(5) 0.40382(3) 0.31175(5) 0.02695(11) Uani 1 1 d . . . . .
F2A F 0.7768(5) 0.3379(4) 0.3537(5) 0.0374(9) Uani 0.59(2) 1 d D . P A 1
F2B F 0.7777(7) 0.3524(7) 0.3701(8) 0.0453(16) Uani 0.41(2) 1 d D . P A 2
F3A F 0.6640(5) 0.3659(3) 0.1758(3) 0.0360(6) Uani 0.59(2) 1 d D . P A 1
F3B F 0.6716(7) 0.3467(10) 0.1879(8) 0.0555(19) Uani 0.41(2) 1 d D . P A 2
F4A F 0.7607(4) 0.4643(2) 0.2907(3) 0.0335(6) Uani 0.59(2) 1 d D . P A 1
F4B F 0.7556(7) 0.4620(4) 0.2702(11) 0.0474(13) Uani 0.41(2) 1 d D . P A 2
B1 B 0.69561(8) 0.39220(5) 0.28291(7) 0.01827(14) Uani 1 1 d D . . . .

loop_
_atom_site_aniso_label
_atom_site_aniso_U_11
_atom_site_aniso_U_22
_atom_site_aniso_U_33
_atom_site_aniso_U_23
_atom_site_aniso_U_13
_atom_site_aniso_U_12
S1 0.01071(7) 0.01639(8) 0.00950(7) 0.00025(5) 0.00213(5) 0.00062(5)
O1 0.0217(3) 0.0308(3) 0.0159(2) -0.0024(2) 0.00597(19) -0.0119(2)
O2 0.0213(3) 0.0574(4) 0.0131(2) -0.0041(2) 0.0069(2) -0.0080(3)
C1 0.0114(2) 0.0195(3) 0.0111(2) 0.0000(2) 0.00185(19) -0.0004(2)
C2 0.0123(3) 0.0210(3) 0.0133(3) 0.0005(2) 0.0032(2) 0.0005(2)
C3 0.0140(3) 0.0164(3) 0.0133(3) 0.0015(2) 0.0042(2) 0.0015(2)
C4 0.0141(3) 0.0139(3) 0.0125(2) 0.0005(2) 0.0042(2) 0.0005(2)
C5 0.0169(3) 0.0170(3) 0.0150(3) -0.0011(2) 0.0039(2) -0.0019(2)
C6 0.0238(3) 0.0171(3) 0.0185(3) -0.0031(2) 0.0071(2) -0.0021(2)
C7 0.0248(3) 0.0177(3) 0.0219(3) -0.0017(2) 0.0101(3) 0.0028(3)
C8 0.0182(3) 0.0195(3) 0.0194(3) 0.0011(2) 0.0071(2) 0.0039(2)
C9 0.0120(3) 0.0337(4) 0.0209(3) -0.0032(3) 0.0030(2) 0.0010(3)
C10 0.0131(3) 0.0397(4) 0.0225(3) -0.0063(3) 0.0014(2) -0.0038(3)
C11 0.0174(3) 0.0308(4) 0.0184(3) -0.0066(3) 0.0023(2) -0.0055(3)
C12 0.0159(3) 0.0236(3) 0.0142(3) -0.0037(2) 0.0032(2) -0.0015(2)
C13 0.0120(2) 0.0154(3) 0.0102(2) 0.00019(19) 0.00234(19) 0.0013(2)
C14 0.0127(2) 0.0174(3) 0.0157(3) -0.0019(2) 0.0042(2) 0.0024(2)
C15 0.0123(3) 0.0188(3) 0.0131(3) -0.0003(2) 0.0005(2) 0.0007(2)
C16 0.0210(3) 0.0162(3) 0.0339(4) 0.0010(3) 0.0111(3) 0.0038(2)
C17 0.0249(4) 0.0212(4) 0.0511(5) 0.0035(4) 0.0146(4) 0.0090(3)
C18 0.0221(4) 0.0275(4) 0.0518(6) -0.0145(4) 0.0161(4) 0.0025(3)
C19 0.0195(3) 0.0343(4) 0.0311(4) -0.0085(3) 0.0126(3) 0.0026(3)
C20 0.0175(3) 0.0322(4) 0.0172(3) -0.0042(3) 0.0073(2) 0.0031(3)
C21 0.0136(3) 0.0163(3) 0.0132(3) 0.0001(2) 0.0042(2) 0.0023(2)
C22 0.0218(3) 0.0285(4) 0.0246(3) -0.0004(3) 0.0114(3) -0.0067(3)
C23 0.0343(5) 0.0476(6) 0.0382(5) -0.0090(4) 0.0128(4) -0.0240(4)
F1 0.0190(2) 0.0286(2) 0.0374(3) -0.0101(2) 0.0148(2) -0.00383(18)
F2A 0.0245(11) 0.0491(17) 0.0395(14) 0.0213(12) 0.0107(12) 0.0130(10)
F2B 0.0288(17) 0.052(3) 0.040(2) 0.0186(19) -0.0141(15) -0.0001(15)
F3A 0.0319(10) 0.0575(13) 0.0165(8) -0.0128(9) 0.0039(5) 0.0029(7)
F3B 0.0185(11) 0.099(5) 0.049(3) -0.052(3) 0.0087(15) -0.005(2)
F4A 0.0304(9) 0.0358(12) 0.0395(10) -0.0112(12) 0.0186(7) -0.0169(9)
F4B 0.0301(14) 0.040(2) 0.076(3) 0.031(2) 0.0206(19) 0.0013(15)
B1 0.0138(3) 0.0248(4) 0.0157(3) -0.0015(3) 0.0035(2) 0.0003(3)

loop_
_atom_type_symbol
_atom_type_description
_atom_type_scat_dispersion_real
_atom_type_scat_dispersion_imag
_atom_type_scat_source
C C 0.0033 0.0016 'International Tables Vol C Tables 4.2.6.8 and 6.1.1.4'
H H 0.0000 0.0000 'International Tables Vol C Tables 4.2.6.8 and 6.1.1.4'
B B 0.0013 0.0007 'International Tables Vol C Tables 4.2.6.8 and 6.1.1.4'
F F 0.0171 0.0103 'International Tables Vol C Tables 4.2.6.8 and 6.1.1.4'
O O 0.0106 0.0060 'International Tables Vol C Tables 4.2.6.8 and 6.1.1.4'
S S 0.1246 0.1234 'International Tables Vol C Tables 4.2.6.8 and 6.1.1.4'

loop_
_geom_angle_atom_site_label_1
_geom_angle_atom_site_label_2
_geom_angle_atom_site_label_3
_geom_angle
_geom_angle_site_symmetry_1
_geom_angle_site_symmetry_3
_geom_angle_publ_flag
C1 S1 C13 108.59(3) . . ?
C4 S1 C1 91.92(3) . . ?
C4 S1 C13 103.08(3) . . ?
C21 O1 C22 117.20(6) . . ?
C2 C1 S1 110.83(5) . . ?
C12 C1 S1 125.45(5) . . ?
C12 C1 C2 123.63(6) . . ?
C1 C2 C3 112.97(6) . . ?
C9 C2 C1 118.48(7) . . ?
C9 C2 C3 128.54(7) . . ?
C4 C3 C2 112.64(6) . . ?
C4 C3 C8 118.41(6) . . ?
C8 C3 C2 128.95(6) . . ?
C3 C4 S1 111.18(5) . . ?
C5 C4 S1 125.00(5) . . ?
C5 C4 C3 123.76(6) . . ?
C4 C5 H5 121.5 . . ?
C4 C5 C6 117.00(6) . . ?
C6 C5 H5 121.5 . . ?
C5 C6 H6 119.8 . . ?
C5 C6 C7 120.45(7) . . ?
C7 C6 H6 119.8 . . ?
C6 C7 H7 119.2 . . ?
C8 C7 C6 121.65(7) . . ?
C8 C7 H7 119.2 . . ?
C3 C8 H8 120.6 . . ?
C7 C8 C3 118.71(7) . . ?
C7 C8 H8 120.6 . . ?
C2 C9 H9 120.6 . . ?
C10 C9 C2 118.77(7) . . ?
C10 C9 H9 120.6 . . ?
C9 C10 H10 119.3 . . ?
C9 C10 C11 121.46(7) . . ?
C11 C10 H10 119.3 . . ?
C10 C11 H11 119.6 . . ?
C12 C11 C10 120.72(7) . . ?
C12 C11 H11 119.6 . . ?
C1 C12 C11 116.92(7) . . ?
C1 C12 H12 121.5 . . ?
C11 C12 H12 121.5 . . ?
C14 C13 S1 116.78(5) . . ?
C15 C13 S1 113.38(5) . . ?
C15 C13 C14 58.97(4) . . ?
C21 C13 S1 116.22(5) . . ?
C21 C13 C14 120.26(6) . . ?
C21 C13 C15 118.77(5) . . ?
C15 C14 C13 60.26(4) . . ?
C15 C14 C16 118.58(6) . . ?
C15 C14 C20 118.24(6) . . ?
C16 C14 C13 116.03(6) . . ?
C16 C14 C20 114.26(6) . . ?
C20 C14 C13 119.10(6) . . ?
C13 C15 H15A 117.7 . . ?
C13 C15 H15B 117.7 . . ?
C14 C15 C13 60.77(4) . . ?
C14 C15 H15A 117.7 . . ?
C14 C15 H15B 117.7 . . ?
H15A C15 H15B 114.8 . . ?
C14 C16 H16A 109.7 . . ?
C14 C16 H16B 109.7 . . ?
C14 C16 C17 109.70(7) . . ?
H16A C16 H16B 108.2 . . ?
C17 C16 H16A 109.7 . . ?
C17 C16 H16B 109.7 . . ?
C16 C17 H17A 109.4 . . ?
C16 C17 H17B 109.4 . . ?
H17A C17 H17B 108.0 . . ?
C18 C17 C16 111.26(8) . . ?
C18 C17 H17A 109.4 . . ?
C18 C17 H17B 109.4 . . ?
C17 C18 H18A 109.4 . . ?
C17 C18 H18B 109.4 . . ?
H18A C18 H18B 108.0 . . ?
C19 C18 C17 111.01(7) . . ?
C19 C18 H18A 109.4 . . ?
C19 C18 H18B 109.4 . . ?
C18 C19 H19A 109.5 . . ?
C18 C19 H19B 109.5 . . ?
C18 C19 C20 110.86(7) . . ?
H19A C19 H19B 108.1 . . ?
C20 C19 H19A 109.5 . . ?
C20 C19 H19B 109.5 . . ?
C14 C20 C19 109.73(7) . . ?
C14 C20 H20A 109.7 . . ?
C14 C20 H20B 109.7 . . ?
C19 C20 H20A 109.7 . . ?
C19 C20 H20B 109.7 . . ?
H20A C20 H20B 108.2 . . ?
O1 C21 C13 110.98(6) . . ?
O2 C21 O1 125.45(7) . . ?
O2 C21 C13 123.56(6) . . ?
O1 C22 H22A 110.3 . . ?
O1 C22 H22B 110.3 . . ?
O1 C22 C23 106.88(7) . . ?
H22A C22 H22B 108.6 . . ?
C23 C22 H22A 110.3 . . ?
C23 C22 H22B 110.3 . . ?
C22 C23 H23A 109.5 . . ?
C22 C23 H23B 109.5 . . ?
C22 C23 H23C 109.5 . . ?
H23A C23 H23B 109.5 . . ?
H23A C23 H23C 109.5 . . ?
H23B C23 H23C 109.5 . . ?
F2A B1 F1 110.98(19) . . ?
F2B B1 F1 105.5(4) . . ?
F2B B1 F3B 109.8(5) . . ?
F2B B1 F4B 107.6(5) . . ?
F3A B1 F1 108.7(2) . . ?
F3A B1 F2A 110.4(3) . . ?
F3A B1 F4A 109.2(2) . . ?
F3B B1 F1 110.4(3) . . ?
F4A B1 F1 108.69(19) . . ?
F4A B1 F2A 108.9(3) . . ?
F4B B1 F1 112.9(4) . . ?
F4B B1 F3B 110.5(4) . . ?

loop_
_geom_bond_atom_site_label_1
_geom_bond_atom_site_label_2
_geom_bond_distance
_geom_bond_site_symmetry_2
_geom_bond_publ_flag
S1 C1 1.7733(7) . ?
S1 C4 1.7708(7) . ?
S1 C13 1.7848(7) . ?
O1 C21 1.3220(8) . ?
O1 C22 1.4583(9) . ?
O2 C21 1.1965(9) . ?
C1 C2 1.3991(9) . ?
C1 C12 1.3852(10) . ?
C2 C3 1.4639(10) . ?
C2 C9 1.3960(10) . ?
C3 C4 1.3973(9) . ?
C3 C8 1.3974(10) . ?
C4 C5 1.3868(9) . ?
C5 H5 0.9500 . ?
C5 C6 1.3928(10) . ?
C6 H6 0.9500 . ?
C6 C7 1.3977(11) . ?
C7 H7 0.9500 . ?
C7 C8 1.3919(11) . ?
C8 H8 0.9500 . ?
C9 H9 0.9500 . ?
C9 C10 1.3906(12) . ?
C10 H10 0.9500 . ?
C10 C11 1.3960(12) . ?
C11 H11 0.9500 . ?
C11 C12 1.3920(10) . ?
C12 H12 0.9500 . ?
C13 C14 1.5294(9) . ?
C13 C15 1.5217(9) . ?
C13 C21 1.5054(9) . ?
C14 C15 1.5019(10) . ?
C14 C16 1.5141(11) . ?
C14 C20 1.5206(10) . ?
C15 H15A 0.9900 . ?
C15 H15B 0.9900 . ?
C16 H16A 0.9900 . ?
C16 H16B 0.9900 . ?
C16 C17 1.5322(11) . ?
C17 H17A 0.9900 . ?
C17 H17B 0.9900 . ?
C17 C18 1.5253(15) . ?
C18 H18A 0.9900 . ?
C18 H18B 0.9900 . ?
C18 C19 1.5233(14) . ?
C19 H19A 0.9900 . ?
C19 H19B 0.9900 . ?
C19 C20 1.5328(11) . ?
C20 H20A 0.9900 . ?
C20 H20B 0.9900 . ?
C22 H22A 0.9900 . ?
C22 H22B 0.9900 . ?
C22 C23 1.4918(13) . ?
C23 H23A 0.9800 . ?
C23 H23B 0.9800 . ?
C23 H23C 0.9800 . ?
F1 B1 1.3956(9) . ?
F2A B1 1.393(5) . ?
F2B B1 1.368(7) . ?
F3A B1 1.369(4) . ?
F3B B1 1.383(6) . ?
F4A B1 1.391(4) . ?
F4B B1 1.372(6) . ?

loop_
_geom_torsion_atom_site_label_1
_geom_torsion_atom_site_label_2
_geom_torsion_atom_site_label_3
_geom_torsion_atom_site_label_4
_geom_torsion
_geom_torsion_site_symmetry_1
_geom_torsion_site_symmetry_2
_geom_torsion_site_symmetry_3
_geom_torsion_site_symmetry_4
_geom_torsion_publ_flag
S1 C1 C2 C3 -4.90(8) . . . . ?
S1 C1 C2 C9 175.93(6) . . . . ?
S1 C1 C12 C11 -176.39(6) . . . . ?
S1 C4 C5 C6 177.27(5) . . . . ?
S1 C13 C14 C15 102.42(5) . . . . ?
S1 C13 C14 C16 -148.06(6) . . . . ?
S1 C13 C14 C20 -5.38(8) . . . . ?
S1 C13 C15 C14 -108.23(5) . . . . ?
S1 C13 C21 O1 64.09(7) . . . . ?
S1 C13 C21 O2 -116.98(8) . . . . ?
C1 S1 C4 C3 -6.04(5) . . . . ?
C1 S1 C4 C5 176.71(6) . . . . ?
C1 S1 C13 C14 104.80(5) . . . . ?
C1 S1 C13 C15 170.55(5) . . . . ?
C1 S1 C13 C21 -46.58(6) . . . . ?
C1 C2 C3 C4 0.38(9) . . . . ?
C1 C2 C3 C8 -179.07(7) . . . . ?
C1 C2 C9 C10 0.85(12) . . . . ?
C2 C1 C12 C11 -0.30(11) . . . . ?
C2 C3 C4 S1 4.34(7) . . . . ?
C2 C3 C4 C5 -178.37(6) . . . . ?
C2 C3 C8 C7 177.99(7) . . . . ?
C2 C9 C10 C11 -0.10(13) . . . . ?
C3 C2 C9 C10 -178.17(8) . . . . ?
C3 C4 C5 C6 0.36(10) . . . . ?
C4 S1 C1 C2 6.23(5) . . . . ?
C4 S1 C1 C12 -177.25(7) . . . . ?
C4 S1 C13 C14 -158.63(5) . . . . ?
C4 S1 C13 C15 -92.89(5) . . . . ?
C4 S1 C13 C21 49.98(6) . . . . ?
C4 C3 C8 C7 -1.43(10) . . . . ?
C4 C5 C6 C7 -1.55(11) . . . . ?
C5 C6 C7 C8 1.27(12) . . . . ?
C6 C7 C8 C3 0.28(11) . . . . ?
C8 C3 C4 S1 -176.14(5) . . . . ?
C8 C3 C4 C5 1.14(10) . . . . ?
C9 C2 C3 C4 179.45(7) . . . . ?
C9 C2 C3 C8 0.00(13) . . . . ?
C9 C10 C11 C12 -0.90(14) . . . . ?
C10 C11 C12 C1 1.08(12) . . . . ?
C12 C1 C2 C3 178.50(6) . . . . ?
C12 C1 C2 C9 -0.67(11) . . . . ?
C13 S1 C1 C2 110.71(5) . . . . ?
C13 S1 C1 C12 -72.77(7) . . . . ?
C13 S1 C4 C3 -115.62(5) . . . . ?
C13 S1 C4 C5 67.13(6) . . . . ?
C13 C14 C16 C17 -161.01(7) . . . . ?
C13 C14 C20 C19 161.80(7) . . . . ?
C14 C13 C21 O1 -86.24(7) . . . . ?
C14 C13 C21 O2 92.69(9) . . . . ?
C14 C16 C17 C18 -54.58(10) . . . . ?
C15 C13 C14 C16 109.52(7) . . . . ?
C15 C13 C14 C20 -107.80(7) . . . . ?
C15 C13 C21 O1 -155.11(6) . . . . ?
C15 C13 C21 O2 23.82(11) . . . . ?
C15 C14 C16 C17 -92.28(8) . . . . ?
C15 C14 C20 C19 92.02(8) . . . . ?
C16 C14 C15 C13 -105.33(7) . . . . ?
C16 C14 C20 C19 -54.89(9) . . . . ?
C16 C17 C18 C19 57.39(10) . . . . ?
C17 C18 C19 C20 -57.53(10) . . . . ?
C18 C19 C20 C14 55.05(9) . . . . ?
C20 C14 C15 C13 109.20(7) . . . . ?
C20 C14 C16 C17 54.51(9) . . . . ?
C21 O1 C22 C23 -159.29(8) . . . . ?
C21 C13 C14 C15 -107.42(7) . . . . ?
C21 C13 C14 C16 2.10(9) . . . . ?
C21 C13 C14 C20 144.79(7) . . . . ?
C21 C13 C15 C14 109.92(7) . . . . ?
C22 O1 C21 O2 2.32(12) . . . . ?
C22 O1 C21 C13 -178.77(6) . . . . ?
